data_4118612
loop_
_publ_author_name
'Henrik Teller'
'Matthieu Corbet'
'Luca Mantilli'
'Gopinadhanpillai Gopakumar'
'Richard Goddard'
'Walter Thiel'
'Alois F\"urstner'

_publ_section_title
;
 One-Point Binding Ligands for Asymmetric Gold Catalysis: Phosphoramidites
 with a TADDOL-Related but Acyclic Backbone
;
_journal_name_full 'Journal of the American Chemical Society'
_journal_page_first 15331
_journal_page_last 15342
_journal_paper_doi 10.1021/ja303641p
_journal_volume 134
_journal_year 2012
_chemical_absolute_configuration ad
_chemical_compound_source dichloromethane,hexane
_chemical_formula_moiety 'C13 H14 Br N O2 S '
_chemical_formula_sum 'C13 H14 Br N O2 S'
_chemical_formula_weight 328.22
_chemical_name_systematic
;
 ?
;
_space_group_crystal_system orthorhombic
_space_group_IT_number 19
_space_group_name_Hall 'P 2ac 2ab'
_space_group_name_H-M_alt 'P 21 21 21'
_symmetry_cell_setting orthorhombic
_symmetry_Int_Tables_number 19
_symmetry_space_group_name_Hall 'P 2ac 2ab'
_symmetry_space_group_name_H-M 'P 21 21 21'
_atom_sites_solution_hydrogens geom
_atom_sites_solution_primary direct
_atom_sites_solution_secondary difmap
_audit_block_code TLL-TC-175-01
_audit_creation_date 2012-04-15
_audit_creation_method
;
  Olex2 1.1
  (compiled 2011.09.07 svn.r1971, GUI svn.r3853)
;
_cell_angle_alpha 90.00
_cell_angle_beta 90.00
_cell_angle_gamma 90.00
_cell_formula_units_Z 4
_cell_length_a 5.2727(3)
_cell_length_b 8.7836(4)
_cell_length_c 28.3603(13)
_cell_measurement_reflns_used 9826
_cell_measurement_temperature 100
_cell_measurement_theta_max 66.6542
_cell_measurement_theta_min 3.1165
_cell_volume 1313.46(11)
_computing_cell_refinement 'SAINT software (Bruker AXS, 2004)'
_computing_data_collection 'PROTEUM2 (Bruker AXS, 2008)'
_computing_data_reduction 'SAINT software (Bruker AXS, 2004)'
_computing_molecular_graphics 'DIAMOND (Crystal Impact GbR, 2005)'
_computing_publication_material
;
O. V. Dolomanov, L. J. Bourhis, R. J. Gildea, J. A. K. Howard and H. Puschmann,
OLEX2: a complete structure solution, refinement and analysis program.
J. Appl. Cryst. (2009). 42, 339-341.
;
_computing_structure_refinement 'SHELXL-97 (G. M. Sheldrick, 2008)'
_computing_structure_solution 'SHELXS-97 (G. M. Sheldrick, 2008)'
_diffrn_ambient_temperature 100
_diffrn_detector_area_resol_mean 66.67
_diffrn_measured_fraction_theta_full 0.995
_diffrn_measured_fraction_theta_max 0.996
_diffrn_measurement_device_type 'Bruker AXS X8 Proteum'
_diffrn_measurement_method 'CCD \f- and \w-scans'
_diffrn_radiation_monochromator 'focusing multilayer optic'
_diffrn_radiation_source '0.2 x 2mm^2^ focus rotating anode'
_diffrn_radiation_type Cu-K\a
_diffrn_radiation_wavelength 1.54184
_diffrn_reflns_av_R_equivalents 0.0402
_diffrn_reflns_av_unetI/netI 0.0138
_diffrn_reflns_limit_h_max 5
_diffrn_reflns_limit_h_min -6
_diffrn_reflns_limit_k_max 10
_diffrn_reflns_limit_k_min -10
_diffrn_reflns_limit_l_max 33
_diffrn_reflns_limit_l_min -33
_diffrn_reflns_number 57116
_diffrn_reflns_theta_full 66.96
_diffrn_reflns_theta_max 66.96
_diffrn_reflns_theta_min 3.12
_diffrn_source_current 40.0
_diffrn_source_power 1.6
_diffrn_source_voltage 40.0
_diffrn_standards_number 0
_exptl_absorpt_coefficient_mu 5.704
_exptl_absorpt_correction_T_max 0.58390
_exptl_absorpt_correction_T_min 0.28647
_exptl_absorpt_correction_type gaussian
_exptl_absorpt_process_details 'SADABS (Bruker AXS, 2008)'
_exptl_crystal_colour colourless
_exptl_crystal_colour_primary colourless
_exptl_crystal_density_diffrn 1.660
_exptl_crystal_description prism
_exptl_crystal_F_000 664
_exptl_crystal_size_max 0.22
_exptl_crystal_size_mid 0.20
_exptl_crystal_size_min 0.12
_refine_diff_density_max 0.238
_refine_diff_density_min -0.523
_refine_diff_density_rms 0.074
_refine_ls_abs_structure_details 'Flack H D (1983), Acta Cryst. A39, 876-881'
_refine_ls_abs_structure_Flack -0.002(16)
_refine_ls_extinction_method none
_refine_ls_goodness_of_fit_ref 1.129
_refine_ls_hydrogen_treatment constr
_refine_ls_matrix_type full
_refine_ls_number_parameters 164
_refine_ls_number_reflns 2331
_refine_ls_number_restraints 0
_refine_ls_restrained_S_all 1.129
_refine_ls_R_factor_all 0.0196
_refine_ls_R_factor_gt 0.0196
_refine_ls_shift/su_max 0.001
_refine_ls_shift/su_mean 0.000
_refine_ls_structure_factor_coef Fsqd
_refine_ls_weighting_details 'calc w=1/[\s^2^(Fo^2^)+(0.0242P)^2^+0.7571P] where P=(Fo^2^+2Fc^2^)/3'
_refine_ls_weighting_scheme calc
_refine_ls_wR_factor_gt 0.0491
_refine_ls_wR_factor_ref 0.0491
_reflns_number_gt 2326
_reflns_number_total 2331
_reflns_threshold_expression >2sigma(I)
_cod_data_source_file ja303641p_si_004.cif
_cod_data_source_block 7528sadabs
_cod_database_code 4118612

loop_
_space_group_symop_id
_space_group_symop_operation_xyz
1 'x, y, z'
2 '-x+1/2, -y, z+1/2'
3 'x+1/2, -y+1/2, -z'
4 '-x, y+1/2, -z+1/2'

loop_
_atom_site_label
_atom_site_type_symbol
_atom_site_fract_x
_atom_site_fract_y
_atom_site_fract_z
_atom_site_U_iso_or_equiv
_atom_site_adp_type
_atom_site_occupancy
_atom_site_symmetry_multiplicity
_atom_site_calc_flag
_atom_site_refinement_flags
Br1 Br 0.37927(5) 0.54785(3) 0.865802(8) 0.03067(8) Uani 1 1 d .
S1 S 0.26938(9) 0.50557(5) 0.495497(16) 0.01376(11) Uani 1 1 d .
O1 O 0.1942(3) 0.64794(16) 0.47502(5) 0.0184(3) Uani 1 1 d .
O2 O 0.1633(3) 0.36714(16) 0.47732(5) 0.0177(3) Uani 1 1 d .
N1 N 0.1922(3) 0.51334(18) 0.55189(6) 0.0160(4) Uani 1 1 d .
C1 C 0.2004(4) 0.3691(2) 0.57890(7) 0.0209(5) Uani 1 1 d .
H1A H 0.3750 0.3355 0.5819 0.025 Uiso 1 1 calc R
H1B H 0.1072 0.2911 0.5620 0.025 Uiso 1 1 calc R
C2 C 0.0866(4) 0.3893(2) 0.62747(7) 0.0204(4) Uani 1 1 d .
H2 H 0.1018 0.3000 0.6480 0.024 Uiso 1 1 calc R
C3 C -0.1433(4) 0.4842(3) 0.63622(8) 0.0259(4) Uani 1 1 d .
H3A H -0.2616 0.4499 0.6602 0.031 Uiso 1 1 calc R
H3B H -0.2206 0.5346 0.6094 0.031 Uiso 1 1 calc R
C4 C 0.1171(4) 0.5410(2) 0.65258(7) 0.0180(4) Uani 1 1 d .
C5 C 0.2249(4) 0.6630(2) 0.62260(7) 0.0192(4) Uani 1 1 d .
H5 H 0.2737 0.7536 0.6369 0.023 Uiso 1 1 calc R
C6 C 0.2553(4) 0.6493(2) 0.57622(7) 0.0181(4) Uani 1 1 d .
H6 H 0.3197 0.7312 0.5593 0.022 Uiso 1 1 calc R
C7 C 0.1821(4) 0.5410(3) 0.70424(7) 0.0193(4) Uani 1 1 d .
C8 C 0.0497(4) 0.4521(3) 0.73657(8) 0.0276(5) Uani 1 1 d .
H8 H -0.0828 0.3911 0.7260 0.033 Uiso 1 1 calc R
C9 C 0.1099(5) 0.4519(3) 0.78416(8) 0.0308(5) Uani 1 1 d .
H9 H 0.0206 0.3907 0.8051 0.037 Uiso 1 1 calc R
C10 C 0.3044(4) 0.5440(3) 0.79996(7) 0.0228(5) Uani 1 1 d .
C11 C 0.4434(4) 0.6320(3) 0.76907(8) 0.0252(5) Uani 1 1 d .
H11 H 0.5769 0.6918 0.7799 0.030 Uiso 1 1 calc R
C12 C 0.3798(5) 0.6297(2) 0.72134(7) 0.0228(4) Uani 1 1 d .
H12 H 0.4724 0.6893 0.7004 0.027 Uiso 1 1 calc R
C13 C 0.6018(4) 0.4929(2) 0.49329(7) 0.0199(4) Uani 1 1 d .
H13A H 0.6562 0.4907 0.4610 0.030 Uiso 1 1 calc R
H13B H 0.6560 0.4015 0.5089 0.030 Uiso 1 1 calc R
H13C H 0.6748 0.5796 0.5088 0.030 Uiso 1 1 calc R

loop_
_atom_site_aniso_label
_atom_site_aniso_U_11
_atom_site_aniso_U_22
_atom_site_aniso_U_33
_atom_site_aniso_U_23
_atom_site_aniso_U_13
_atom_site_aniso_U_12
Br1 0.04408(15) 0.03216(13) 0.01576(11) -0.00053(9) -0.00456(10) 0.00665(11)
S1 0.0149(2) 0.0130(2) 0.0133(2) 0.00034(17) -0.00003(16) 0.00094(17)
O1 0.0226(8) 0.0149(7) 0.0179(7) 0.0024(6) -0.0010(6) 0.0056(5)
O2 0.0191(8) 0.0173(7) 0.0167(7) -0.0025(6) -0.0006(6) -0.0034(6)
N1 0.0208(9) 0.0129(8) 0.0143(8) 0.0003(6) 0.0013(6) 0.0002(6)
C1 0.0292(13) 0.0141(10) 0.0192(10) 0.0017(8) 0.0002(9) -0.0002(8)
C2 0.0267(12) 0.0173(9) 0.0170(10) 0.0005(8) -0.0004(9) -0.0067(8)
C3 0.0193(10) 0.0374(12) 0.0209(10) -0.0005(9) 0.0005(9) -0.0040(10)
C4 0.0177(10) 0.0194(10) 0.0169(9) -0.0026(8) 0.0011(8) -0.0009(10)
C5 0.0249(11) 0.0139(9) 0.0189(11) -0.0019(8) 0.0001(8) 0.0028(9)
C6 0.0223(10) 0.0123(9) 0.0198(10) 0.0009(8) 0.0030(9) 0.0003(8)
C7 0.0206(10) 0.0201(10) 0.0171(10) -0.0027(8) 0.0015(7) 0.0016(8)
C8 0.0297(12) 0.0318(11) 0.0213(11) 0.0003(10) 0.0007(9) -0.0103(10)
C9 0.0385(13) 0.0322(12) 0.0217(11) 0.0049(9) 0.0068(10) -0.0057(13)
C10 0.0309(12) 0.0221(10) 0.0154(10) -0.0006(9) -0.0005(8) 0.0054(9)
C11 0.0260(12) 0.0271(11) 0.0226(11) -0.0053(9) -0.0045(9) -0.0005(9)
C12 0.0257(11) 0.0231(10) 0.0196(10) 0.0005(8) 0.0027(10) -0.0020(10)
C13 0.0160(10) 0.0176(10) 0.0262(10) -0.0003(8) 0.0016(8) 0.0027(8)

loop_
_atom_type_symbol
_atom_type_description
_atom_type_scat_dispersion_real
_atom_type_scat_dispersion_imag
_atom_type_scat_source
C C 0.0181 0.0091 'International Tables Vol C Tables 4.2.6.8 and 6.1.1.4'
H H 0.0000 0.0000 'International Tables Vol C Tables 4.2.6.8 and 6.1.1.4'
N N 0.0311 0.0180 'International Tables Vol C Tables 4.2.6.8 and 6.1.1.4'
O O 0.0492 0.0322 'International Tables Vol C Tables 4.2.6.8 and 6.1.1.4'
S S 0.3331 0.5567 'International Tables Vol C Tables 4.2.6.8 and 6.1.1.4'
Br Br -0.6763 1.2805 'International Tables Vol C Tables 4.2.6.8 and 6.1.1.4'

loop_
_exptl_crystal_face_index_h
_exptl_crystal_face_index_k
_exptl_crystal_face_index_l
_exptl_crystal_face_perp_dist
0.00 0.00 1.00 0.1000
0.00 0.00 -1.00 0.1000
0.00 1.00 2.00 0.0600
0.00 -1.00 -2.00 0.0600
-2.00 1.00 -1.00 0.1100
2.00 -1.00 1.00 0.1100

loop_
_geom_angle_atom_site_label_1
_geom_angle_atom_site_label_2
_geom_angle_atom_site_label_3
_geom_angle
_geom_angle_publ_flag
O1 S1 N1 106.73(8) y
O1 S1 C13 108.45(10) y
O2 S1 O1 119.05(8) y
O2 S1 N1 106.68(8) y
O2 S1 C13 108.82(9) y
N1 S1 C13 106.43(9) y
C1 N1 S1 117.25(13) y
C6 N1 S1 116.61(14) y
C6 N1 C1 117.51(16) y
N1 C1 C2 111.00(17) y
C1 C2 C4 119.20(17) y
C3 C2 C1 122.65(18) y
C3 C2 C4 61.18(14) y
C2 C3 C4 60.29(13) y
C2 C4 C3 58.53(14) y
C5 C4 C2 113.95(16) y
C5 C4 C3 113.92(18) y
C5 C4 C7 118.12(18) y
C7 C4 C2 118.73(18) y
C7 C4 C3 119.92(18) y
C6 C5 C4 123.3(2) y
C5 C6 N1 121.90(19) y
C8 C7 C4 121.78(19) y
C12 C7 C4 120.73(19) y
C12 C7 C8 117.5(2) y
C9 C8 C7 121.8(2) y
C10 C9 C8 119.0(2) y
C9 C10 Br1 118.77(17) y
C11 C10 Br1 120.09(17) y
C11 C10 C9 121.1(2) y
C10 C11 C12 118.7(2) y
C7 C12 C11 121.8(2) y

loop_
_geom_bond_atom_site_label_1
_geom_bond_atom_site_label_2
_geom_bond_distance
_geom_bond_publ_flag
Br1 C10 1.909(2) y
S1 O1 1.4347(14) y
S1 O2 1.4343(15) y
S1 N1 1.6518(16) y
S1 C13 1.757(2) y
N1 C1 1.481(2) y
N1 C6 1.419(3) y
C1 C2 1.513(3) y
C2 C3 1.492(3) y
C2 C4 1.519(3) y
C3 C4 1.533(3) y
C4 C5 1.481(3) y
C4 C7 1.505(3) y
C5 C6 1.330(3) y
C7 C8 1.393(3) y
C7 C12 1.389(3) y
C8 C9 1.387(3) y
C9 C10 1.381(3) y
C10 C11 1.379(3) y
C11 C12 1.395(3) y
